data_4334480
loop_
_publ_author_name
'Mei Wang'
'Jason England'
'Thomas Weyherm\"uller'
'Swarna-Latha Kokatam'
'Christopher J. Pollock'
'Serena DeBeer'
'Jingmei Shen'
'Glenn P.A. Yap'
'Klaus H. Theopold'
'Karl Wieghardt'

_publ_section_title
;
 New Complexes of Chromium(III) Containing Organic \p-Radical Ligands: An
 Experimental and Density Functional Theory Study
;
_journal_name_full 'Inorganic Chemistry'
_journal_page_first 4472
_journal_page_last 4487
_journal_paper_doi 10.1021/ic302743s
_journal_volume 52
_journal_year 2013
_chemical_formula_moiety 'C63 H72 Cr F9 N3 O3'
_chemical_formula_sum 'C63 H72 Cr F9 N3 O3'
_chemical_formula_weight 1142.24
_chemical_name_systematic
; 
 ? 
;
_space_group_IT_number 14
_symmetry_cell_setting monoclinic
_symmetry_Int_Tables_number 14
_symmetry_space_group_name_Hall '-P 2ybc'
_symmetry_space_group_name_H-M 'P 1 21/c 1'
_atom_sites_solution_hydrogens geom
_atom_sites_solution_primary direct
_atom_sites_solution_secondary difmap
_audit_creation_method SHELXL-97
_cell_angle_alpha 90.00
_cell_angle_beta 117.132(5)
_cell_angle_gamma 90.00
_cell_formula_units_Z 4
_cell_length_a 25.1758(6)
_cell_length_b 11.2059(2)
_cell_length_c 24.0098(4)
_cell_measurement_temperature 100(2)
_cell_volume 6028.2(3)
_computing_cell_refinement 'Nonius Collect Software'
_computing_data_collection 'Nonius Collect Software'
_computing_data_reduction 'Nonius Collect Software'
_computing_structure_refinement 'SHELXL-97 (Sheldrick, 1997)'
_computing_structure_solution 'SHELXS-97 (Sheldrick, 1990)'
_diffrn_ambient_temperature 100(2)
_diffrn_measured_fraction_theta_full 0.998
_diffrn_measured_fraction_theta_max 0.998
_diffrn_measurement_device_type 'Nonius Kappa-CCD'
_diffrn_measurement_method '1032 images at 1.0 deg. \w., 50 sec./frame'
_diffrn_radiation_monochromator graphite
_diffrn_radiation_source 'rotating anode'
_diffrn_radiation_type MoK\a
_diffrn_radiation_wavelength 0.71073
_diffrn_reflns_av_R_equivalents 0.0879
_diffrn_reflns_av_sigmaI/netI 0.0427
_diffrn_reflns_limit_h_max 29
_diffrn_reflns_limit_h_min -29
_diffrn_reflns_limit_k_max 13
_diffrn_reflns_limit_k_min -13
_diffrn_reflns_limit_l_max 28
_diffrn_reflns_limit_l_min -28
_diffrn_reflns_number 97887
_diffrn_reflns_theta_full 25.00
_diffrn_reflns_theta_max 25.00
_diffrn_reflns_theta_min 3.02
_exptl_absorpt_coefficient_mu 0.263
_exptl_absorpt_correction_type none
_exptl_crystal_colour red
_exptl_crystal_density_diffrn 1.259
_exptl_crystal_description 'transparent parallelepiped'
_exptl_crystal_F_000 2400
_exptl_crystal_size_max 0.16
_exptl_crystal_size_mid 0.16
_exptl_crystal_size_min 0.06
_refine_diff_density_max 1.071
_refine_diff_density_min -0.494
_refine_diff_density_rms 0.063
_refine_ls_extinction_method none
_refine_ls_goodness_of_fit_ref 1.087
_refine_ls_hydrogen_treatment constr
_refine_ls_matrix_type full
_refine_ls_number_parameters 730
_refine_ls_number_reflns 10614
_refine_ls_number_restraints 0
_refine_ls_restrained_S_all 1.087
_refine_ls_R_factor_all 0.0867
_refine_ls_R_factor_gt 0.0659
_refine_ls_shift/su_max 0.001
_refine_ls_shift/su_mean 0.000
_refine_ls_structure_factor_coef Fsqd
_refine_ls_weighting_details 'w=1/[\s^2^(Fo^2^)+(0.0607P)^2^+10.5836P] where P=(Fo^2^+2Fc^2^)/3'
_refine_ls_weighting_scheme calc
_refine_ls_wR_factor_gt 0.1479
_refine_ls_wR_factor_ref 0.1588
_reflns_number_gt 8496
_reflns_number_total 10614
_reflns_threshold_expression >2sigma(I)
_cod_data_source_file ic302743s_si_002_5.cif
_cod_data_source_block 5
_cod_depositor_comments
;
The following automatic conversions were performed:

'_refine_ls_weighting_scheme' value 'calc
w=1/[\s^2^(Fo^2^)+(0.0607P)^2^+10.5836P] where P=(Fo^2^+2Fc^2^)/3'
was changed to 'calc'. New tag '_refine_ls_weighting_details' was
created. The value of the new tag was set to
'w=1/[\s^2^(Fo^2^)+(0.0607P)^2^+10.5836P] where P=(Fo^2^+2Fc^2^)/3'.

Automatic conversion script
Id: cif_fix_values 3143 2015-03-26 13:38:13Z robertas 
;
_cod_original_cell_volume 6028.2(2)
_cod_original_sg_symbol_H-M 'P 21/c'
_cod_database_code 4334480

loop_
_symmetry_equiv_pos_as_xyz
'x, y, z'
'-x, y+1/2, -z+1/2'
'-x, -y, -z'
'x, -y-1/2, z-1/2'

loop_
_atom_site_label
_atom_site_type_symbol
_atom_site_fract_x
_atom_site_fract_y
_atom_site_fract_z
_atom_site_U_iso_or_equiv
_atom_site_adp_type
_atom_site_occupancy
_atom_site_calc_flag
_atom_site_refinement_flags
Cr1 Cr 0.25988(2) 0.83673(5) 0.53400(2) 0.01861(14) Uani 1 d .
O1 O 0.27578(9) 0.9403(2) 0.60364(10) 0.0231(5) Uani 1 d .
C1 C 0.32847(14) 0.9296(3) 0.65142(15) 0.0236(7) Uani 1 d .
C2 C 0.34574(15) 0.9849(3) 0.71096(15) 0.0273(7) Uani 1 d .
C3 C 0.40071(16) 0.9523(3) 0.75754(15) 0.0298(8) Uani 1 d .
H3 H 0.4130 0.9864 0.7978 0.036 Uiso 1 calc R
C4 C 0.44057(15) 0.8715(3) 0.75014(15) 0.0283(8) Uani 1 d .
C5 C 0.42640(15) 0.8291(3) 0.69160(15) 0.0271(7) Uani 1 d .
H5 H 0.4539 0.7805 0.6848 0.033 Uiso 1 calc R
C6 C 0.37050(14) 0.8583(3) 0.64129(15) 0.0233(7) Uani 1 d .
N7 N 0.34881(11) 0.8202(2) 0.58101(11) 0.0206(6) Uani 1 d .
C8 C 0.38763(14) 0.7667(3) 0.55993(14) 0.0236(7) Uani 1 d .
C9 C 0.37423(15) 0.6509(3) 0.53586(15) 0.0290(8) Uani 1 d .
H9 H 0.3417 0.6096 0.5369 0.035 Uiso 1 calc R
C10 C 0.40728(17) 0.5955(4) 0.51070(18) 0.0387(9) Uani 1 d .
H10 H 0.3975 0.5167 0.4947 0.046 Uiso 1 calc R
C11 C 0.45459(17) 0.6546(4) 0.50878(18) 0.0420(10) Uani 1 d .
H11 H 0.4772 0.6167 0.4912 0.050 Uiso 1 calc R
C12 C 0.46882(16) 0.7684(4) 0.53237(17) 0.0373(9) Uani 1 d .
H12 H 0.5015 0.8084 0.5310 0.045 Uiso 1 calc R
C13 C 0.43608(14) 0.8263(3) 0.55828(15) 0.0269(7) Uani 1 d .
C14 C 0.30526(16) 1.0770(3) 0.71997(16) 0.0329(8) Uani 1 d .
C15 C 0.33359(19) 1.1254(4) 0.78739(19) 0.0475(11) Uani 1 d .
H15A H 0.3068 1.1842 0.7915 0.071 Uiso 1 calc R
H15B H 0.3719 1.1634 0.7969 0.071 Uiso 1 calc R
H15C H 0.3401 1.0595 0.8166 0.071 Uiso 1 calc R
C16 C 0.29541(18) 1.1818(3) 0.67566(19) 0.0392(9) Uani 1 d .
H16A H 0.2703 1.2418 0.6818 0.059 Uiso 1 calc R
H16B H 0.2757 1.1534 0.6323 0.059 Uiso 1 calc R
H16C H 0.3340 1.2174 0.6844 0.059 Uiso 1 calc R
C17 C 0.24473(18) 1.0214(4) 0.70613(19) 0.0419(10) Uani 1 d .
H17A H 0.2205 1.0800 0.7147 0.063 Uiso 1 calc R
H17B H 0.2511 0.9512 0.7328 0.063 Uiso 1 calc R
H17C H 0.2239 0.9975 0.6621 0.063 Uiso 1 calc R
C18 C 0.49744(17) 0.8338(3) 0.80815(16) 0.0363(9) Uani 1 d .
C19 C 0.4802(2) 0.7737(4) 0.85533(18) 0.0537(12) Uani 1 d .
H19A H 0.4562 0.8290 0.8661 0.080 Uiso 1 calc R
H19B H 0.5165 0.7525 0.8932 0.080 Uiso 1 calc R
H19C H 0.4570 0.7014 0.8366 0.080 Uiso 1 calc R
C20 C 0.5350(2) 0.9448(5) 0.8383(2) 0.0712(16) Uani 1 d .
H20A H 0.5121 0.9997 0.8509 0.107 Uiso 1 calc R
H20B H 0.5453 0.9845 0.8082 0.107 Uiso 1 calc R
H20C H 0.5716 0.9213 0.8753 0.107 Uiso 1 calc R
C21 C 0.53527(17) 0.7461(4) 0.79292(18) 0.0461(11) Uani 1 d .
H21A H 0.5118 0.6742 0.7738 0.069 Uiso 1 calc R
H21B H 0.5708 0.7244 0.8315 0.069 Uiso 1 calc R
H21C H 0.5475 0.7833 0.7637 0.069 Uiso 1 calc R
C22 C 0.45594(15) 0.9509(3) 0.58186(16) 0.0315(8) Uani 1 d .
F23 F 0.41372(8) 1.02085(18) 0.58306(9) 0.0331(5) Uani 1 d .
F24 F 0.50181(9) 0.9510(2) 0.64034(9) 0.0393(5) Uani 1 d .
F25 F 0.47687(9) 1.0081(2) 0.54655(10) 0.0392(5) Uani 1 d .
O31 O 0.17499(9) 0.86987(19) 0.49882(10) 0.0214(5) Uani 1 d .
C31 C 0.15160(14) 0.9227(3) 0.44492(14) 0.0202(7) Uani 1 d .
C32 C 0.08848(14) 0.9317(3) 0.40622(15) 0.0225(7) Uani 1 d .
C33 C 0.07063(14) 0.9839(3) 0.34916(15) 0.0250(7) Uani 1 d .
H33 H 0.0289 0.9900 0.3226 0.030 Uiso 1 calc R
C34 C 0.10996(14) 1.0301(3) 0.32644(15) 0.0247(7) Uani 1 d .
C35 C 0.17037(14) 1.0239(3) 0.36424(14) 0.0222(7) Uani 1 d .
H35 H 0.1973 1.0548 0.3502 0.027 Uiso 1 calc R
C36 C 0.19231(13) 0.9713(3) 0.42417(14) 0.0205(7) Uani 1 d .
N37 N 0.25040(11) 0.9553(2) 0.46648(12) 0.0212(6) Uani 1 d .
C38 C 0.29435(14) 0.9856(3) 0.44628(15) 0.0263(7) Uani 1 d .
C39 C 0.31309(15) 0.8952(4) 0.41893(16) 0.0328(8) Uani 1 d .
H39 H 0.2979 0.8166 0.4159 0.039 Uiso 1 calc R
C40 C 0.35353(16) 0.9196(4) 0.39634(18) 0.0436(10) Uani 1 d .
H40 H 0.3667 0.8574 0.3787 0.052 Uiso 1 calc R
C41 C 0.37474(17) 1.0333(5) 0.39935(19) 0.0491(12) Uani 1 d .
H41 H 0.4013 1.0502 0.3822 0.059 Uiso 1 calc R
C42 C 0.35788(17) 1.1228(4) 0.42695(18) 0.0467(11) Uani 1 d .
H42 H 0.3736 1.2008 0.4296 0.056 Uiso 1 calc R
C43 C 0.31770(15) 1.1007(4) 0.45139(16) 0.0349(9) Uani 1 d .
C44 C 0.04522(14) 0.8792(3) 0.42847(16) 0.0270(7) Uani 1 d .
C45 C -0.01952(15) 0.9118(3) 0.38354(19) 0.0361(9) Uani 1 d .
H45A H -0.0461 0.8805 0.3998 0.054 Uiso 1 calc R
H45B H -0.0304 0.8770 0.3423 0.054 Uiso 1 calc R
H45C H -0.0235 0.9988 0.3798 0.054 Uiso 1 calc R
C46 C 0.05882(16) 0.9288(3) 0.49361(17) 0.0339(8) Uani 1 d .
H46A H 0.0347 0.8861 0.5097 0.051 Uiso 1 calc R
H46B H 0.0491 1.0140 0.4902 0.051 Uiso 1 calc R
H46C H 0.1013 0.9177 0.5223 0.051 Uiso 1 calc R
C47 C 0.05187(15) 0.7422(3) 0.43216(17) 0.0315(8) Uani 1 d .
H47A H 0.0218 0.7075 0.4426 0.047 Uiso 1 calc R
H47B H 0.0918 0.7209 0.4646 0.047 Uiso 1 calc R
H47C H 0.0462 0.7112 0.3917 0.047 Uiso 1 calc R
C48 C 0.08208(15) 1.0844(3) 0.26072(15) 0.0299(8) Uani 1 d .
C49 C 0.12883(17) 1.1341(3) 0.24286(16) 0.0355(9) Uani 1 d .
H49A H 0.1088 1.1695 0.2010 0.053 Uiso 1 calc R
H49B H 0.1551 1.0694 0.2430 0.053 Uiso 1 calc R
H49C H 0.1526 1.1953 0.2732 0.053 Uiso 1 calc R
C50 C 0.04023(17) 1.1871(3) 0.25850(18) 0.0382(9) Uani 1 d .
H50A H 0.0213 1.2217 0.2164 0.057 Uiso 1 calc R
H50B H 0.0634 1.2488 0.2888 0.057 Uiso 1 calc R
H50C H 0.0094 1.1562 0.2689 0.057 Uiso 1 calc R
C51 C 0.04563(19) 0.9882(4) 0.21285(17) 0.0441(10) Uani 1 d .
H51A H 0.0270 1.0229 0.1708 0.066 Uiso 1 calc R
H51B H 0.0146 0.9574 0.2229 0.066 Uiso 1 calc R
H51C H 0.0721 0.9227 0.2144 0.066 Uiso 1 calc R
C52 C 0.30056(18) 1.1995(4) 0.48180(19) 0.0423(10) Uani 1 d .
F53 F 0.30143(11) 1.1681(2) 0.53556(11) 0.0497(6) Uani 1 d .
F54 F 0.24607(12) 1.2423(2) 0.44474(13) 0.0622(7) Uani 1 d .
F55 F 0.33793(13) 1.2933(2) 0.49523(13) 0.0695(8) Uani 1 d .
O61 O 0.24208(9) 0.71661(19) 0.46824(9) 0.0216(5) Uani 1 d .
C61 C 0.21197(14) 0.6245(3) 0.47150(14) 0.0206(7) Uani 1 d .
C62 C 0.18080(14) 0.5441(3) 0.42145(15) 0.0242(7) Uani 1 d .
C63 C 0.14975(15) 0.4532(3) 0.43214(16) 0.0267(7) Uani 1 d .
H63 H 0.1286 0.3987 0.3990 0.032 Uiso 1 calc R
C64 C 0.14737(15) 0.4355(3) 0.48992(16) 0.0259(7) Uani 1 d .
C65 C 0.17776(14) 0.5126(3) 0.53779(15) 0.0245(7) Uani 1 d .
H65 H 0.1770 0.5020 0.5767 0.029 Uiso 1 calc R
C66 C 0.21041(13) 0.6084(3) 0.53014(14) 0.0212(7) Uani 1 d .
N67 N 0.24133(11) 0.6921(2) 0.57330(11) 0.0202(6) Uani 1 d .
C68 C 0.23839(16) 0.6837(3) 0.63102(15) 0.0276(8) Uani 1 d .
C69 C 0.19115(18) 0.7451(3) 0.63513(18) 0.0378(9) Uani 1 d .
H69 H 0.1652 0.7940 0.6013 0.045 Uiso 1 calc R
C70 C 0.1822(2) 0.7350(4) 0.68749(19) 0.0487(11) Uani 1 d .
H70 H 0.1506 0.7769 0.6900 0.058 Uiso 1 calc R
C71 C 0.2203(2) 0.6625(4) 0.73657(19) 0.0490(11) Uani 1 d .
H71 H 0.2142 0.6546 0.7726 0.059 Uiso 1 calc R
C72 C 0.2662(2) 0.6024(4) 0.73382(18) 0.0454(10) Uani 1 d .
H72 H 0.2919 0.5538 0.7679 0.055 Uiso 1 calc R
C73 C 0.27560(18) 0.6124(3) 0.68055(17) 0.0371(9) Uani 1 d .
C74 C 0.18141(16) 0.5619(3) 0.35837(15) 0.0300(8) Uani 1 d .
C75 C 0.15309(17) 0.6830(3) 0.33094(16) 0.0347(9) Uani 1 d .
H75A H 0.1507 0.6924 0.2893 0.052 Uiso 1 calc R
H75B H 0.1776 0.7472 0.3584 0.052 Uiso 1 calc R
H75C H 0.1129 0.6868 0.3276 0.052 Uiso 1 calc R
C76 C 0.24596(17) 0.5562(4) 0.36788(18) 0.0382(9) Uani 1 d .
H76A H 0.2467 0.5753 0.3284 0.057 Uiso 1 calc R
H76B H 0.2619 0.4757 0.3813 0.057 Uiso 1 calc R
H76C H 0.2705 0.6140 0.4000 0.057 Uiso 1 calc R
C77 C 0.14524(19) 0.4652(4) 0.31086(18) 0.0439(10) Uani 1 d .
H77A H 0.1472 0.4787 0.2715 0.066 Uiso 1 calc R
H77B H 0.1036 0.4685 0.3032 0.066 Uiso 1 calc R
H77C H 0.1619 0.3865 0.3276 0.066 Uiso 1 calc R
C78 C 0.11188(17) 0.3303(3) 0.49606(18) 0.0356(9) Uani 1 d .
C79 C 0.1146(2) 0.3247(5) 0.5615(2) 0.0627(13) Uani 1 d .
H79A H 0.1564 0.3215 0.5934 0.094 Uiso 1 calc R
H79B H 0.0937 0.2533 0.5645 0.094 Uiso 1 calc R
H79C H 0.0956 0.3959 0.5680 0.094 Uiso 1 calc R
C80 C 0.1425(2) 0.2140(4) 0.4909(3) 0.0668(14) Uani 1 d .
H80A H 0.1847 0.2155 0.5217 0.100 Uiso 1 calc R
H80B H 0.1392 0.2077 0.4487 0.100 Uiso 1 calc R
H80C H 0.1230 0.1452 0.4990 0.100 Uiso 1 calc R
C81 C 0.0489(2) 0.3338(5) 0.4469(3) 0.0790(18) Uani 1 d .
H81A H 0.0273 0.2649 0.4518 0.119 Uiso 1 calc R
H81B H 0.0476 0.3313 0.4056 0.119 Uiso 1 calc R
H81C H 0.0300 0.4075 0.4511 0.119 Uiso 1 calc R
C82 C 0.32447(18) 0.5426(4) 0.67827(17) 0.0404(9) Uani 1 d .
F83 F 0.35858(12) 0.6047(2) 0.66046(14) 0.0657(8) Uani 1 d .
F84 F 0.30438(12) 0.4525(2) 0.63593(14) 0.0658(8) Uani 1 d .
F85 F 0.36004(14) 0.4894(3) 0.73188(13) 0.0824(10) Uani 1 d .

loop_
_atom_site_aniso_label
_atom_site_aniso_U_11
_atom_site_aniso_U_22
_atom_site_aniso_U_33
_atom_site_aniso_U_23
_atom_site_aniso_U_13
_atom_site_aniso_U_12
Cr1 0.0179(3) 0.0217(3) 0.0174(2) 0.0012(2) 0.0092(2) -0.0011(2)
O1 0.0227(12) 0.0254(12) 0.0222(11) -0.0017(9) 0.0111(10) -0.0022(9)
C1 0.0262(17) 0.0229(17) 0.0229(16) 0.0020(14) 0.0124(14) -0.0034(14)
C2 0.0336(19) 0.0282(19) 0.0243(17) -0.0039(14) 0.0168(15) -0.0073(15)
C3 0.037(2) 0.031(2) 0.0209(17) -0.0037(14) 0.0125(15) -0.0074(16)
C4 0.0283(18) 0.0290(19) 0.0232(17) 0.0009(14) 0.0079(15) -0.0072(15)
C5 0.0244(17) 0.0320(19) 0.0249(17) 0.0028(15) 0.0112(14) -0.0001(15)
C6 0.0249(17) 0.0222(17) 0.0229(16) 0.0012(13) 0.0111(14) -0.0041(13)
N7 0.0196(13) 0.0225(14) 0.0196(13) 0.0000(11) 0.0089(11) -0.0021(11)
C8 0.0195(16) 0.0302(19) 0.0179(15) 0.0020(14) 0.0058(13) 0.0058(14)
C9 0.0275(18) 0.030(2) 0.0255(17) 0.0029(15) 0.0085(15) 0.0050(15)
C10 0.038(2) 0.037(2) 0.039(2) -0.0032(17) 0.0152(18) 0.0099(18)
C11 0.034(2) 0.054(3) 0.040(2) -0.004(2) 0.0189(18) 0.0149(19)
C12 0.0257(19) 0.053(3) 0.035(2) 0.0018(18) 0.0156(16) 0.0063(17)
C13 0.0180(16) 0.036(2) 0.0234(17) 0.0000(15) 0.0070(14) 0.0008(15)
C14 0.039(2) 0.034(2) 0.0292(19) -0.0082(16) 0.0182(16) -0.0062(17)
C15 0.053(3) 0.051(3) 0.040(2) -0.019(2) 0.023(2) -0.003(2)
C16 0.043(2) 0.029(2) 0.051(2) -0.0025(18) 0.0260(19) 0.0032(17)
C17 0.047(2) 0.050(3) 0.044(2) -0.0133(19) 0.034(2) -0.008(2)
C18 0.036(2) 0.036(2) 0.0239(18) -0.0011(16) 0.0029(16) -0.0031(17)
C19 0.070(3) 0.062(3) 0.030(2) 0.013(2) 0.024(2) 0.021(2)
C20 0.048(3) 0.059(3) 0.058(3) -0.002(2) -0.019(2) -0.010(2)
C21 0.030(2) 0.070(3) 0.030(2) 0.010(2) 0.0059(17) 0.009(2)
C22 0.0211(17) 0.045(2) 0.0293(18) 0.0016(16) 0.0121(15) -0.0011(16)
F23 0.0296(11) 0.0335(11) 0.0396(11) -0.0021(9) 0.0188(9) -0.0037(9)
F24 0.0276(11) 0.0514(14) 0.0306(11) -0.0026(10) 0.0061(9) -0.0103(10)
F25 0.0323(11) 0.0502(14) 0.0410(12) 0.0033(10) 0.0217(10) -0.0075(10)
O31 0.0176(11) 0.0257(12) 0.0232(11) 0.0002(9) 0.0115(9) -0.0008(9)
C31 0.0240(16) 0.0148(15) 0.0228(16) -0.0011(13) 0.0114(14) 0.0011(13)
C32 0.0211(16) 0.0172(16) 0.0300(17) -0.0030(14) 0.0124(14) 0.0005(13)
C33 0.0174(16) 0.0224(17) 0.0295(18) -0.0044(14) 0.0059(14) 0.0038(13)
C34 0.0272(18) 0.0170(16) 0.0259(17) -0.0037(13) 0.0086(14) 0.0013(13)
C35 0.0256(17) 0.0171(16) 0.0243(16) 0.0015(13) 0.0118(14) -0.0005(13)
C36 0.0204(16) 0.0179(16) 0.0242(16) -0.0011(13) 0.0111(14) 0.0000(13)
N37 0.0184(14) 0.0246(15) 0.0213(13) 0.0010(11) 0.0097(11) -0.0018(11)
C38 0.0178(16) 0.037(2) 0.0205(16) 0.0098(15) 0.0056(13) -0.0024(14)
C39 0.0253(18) 0.046(2) 0.0306(19) 0.0138(17) 0.0160(16) 0.0104(16)
C40 0.029(2) 0.070(3) 0.035(2) 0.014(2) 0.0171(17) 0.010(2)
C41 0.026(2) 0.085(4) 0.039(2) 0.015(2) 0.0176(18) -0.003(2)
C42 0.032(2) 0.064(3) 0.038(2) 0.017(2) 0.0104(18) -0.017(2)
C43 0.0241(18) 0.046(2) 0.0288(19) 0.0101(17) 0.0069(15) -0.0066(17)
C44 0.0192(16) 0.0246(18) 0.0355(19) -0.0003(15) 0.0111(15) 0.0010(14)
C45 0.0209(18) 0.034(2) 0.054(2) 0.0003(18) 0.0174(17) -0.0010(15)
C46 0.0276(19) 0.038(2) 0.046(2) -0.0024(17) 0.0255(17) 0.0010(16)
C47 0.0267(18) 0.0265(19) 0.042(2) 0.0016(16) 0.0158(16) -0.0041(15)
C48 0.0322(19) 0.0267(19) 0.0233(17) 0.0016(14) 0.0061(15) 0.0029(15)
C49 0.044(2) 0.033(2) 0.0260(18) 0.0077(15) 0.0130(17) 0.0064(17)
C50 0.037(2) 0.032(2) 0.036(2) 0.0081(17) 0.0073(17) 0.0084(17)
C51 0.050(2) 0.039(2) 0.027(2) -0.0022(17) 0.0041(18) -0.0025(19)
C52 0.041(2) 0.034(2) 0.046(2) 0.0076(18) 0.0143(19) -0.0139(18)
F53 0.0656(16) 0.0387(13) 0.0556(14) 0.0014(11) 0.0370(13) -0.0056(12)
F54 0.0576(16) 0.0340(14) 0.0727(18) -0.0033(12) 0.0105(14) 0.0070(12)
F55 0.0806(19) 0.0530(16) 0.0744(18) -0.0132(14) 0.0347(16) -0.0433(15)
O61 0.0229(11) 0.0251(12) 0.0195(11) -0.0006(9) 0.0119(9) -0.0024(10)
C61 0.0208(16) 0.0194(16) 0.0222(16) 0.0001(13) 0.0105(13) 0.0017(13)
C62 0.0246(17) 0.0262(18) 0.0246(17) -0.0002(14) 0.0136(14) 0.0032(14)
C63 0.0302(18) 0.0197(17) 0.0295(18) -0.0035(14) 0.0129(15) 0.0007(14)
C64 0.0281(18) 0.0202(17) 0.0341(18) 0.0006(14) 0.0183(15) 0.0010(14)
C65 0.0280(17) 0.0212(17) 0.0286(17) 0.0030(14) 0.0167(15) 0.0024(14)
C66 0.0183(15) 0.0238(17) 0.0225(16) 0.0042(13) 0.0103(13) 0.0046(13)
N67 0.0231(14) 0.0205(14) 0.0193(13) 0.0021(11) 0.0116(11) 0.0013(11)
C68 0.0390(19) 0.0256(19) 0.0221(16) -0.0009(14) 0.0173(15) -0.0068(15)
C69 0.052(2) 0.034(2) 0.035(2) 0.0003(17) 0.0271(19) 0.0029(18)
C70 0.071(3) 0.044(3) 0.047(2) 0.001(2) 0.041(2) -0.002(2)
C71 0.077(3) 0.046(3) 0.032(2) 0.0014(19) 0.032(2) -0.005(2)
C72 0.067(3) 0.041(2) 0.033(2) 0.0043(18) 0.027(2) -0.006(2)
C73 0.047(2) 0.034(2) 0.0267(19) 0.0004(16) 0.0133(17) -0.0021(18)
C74 0.039(2) 0.032(2) 0.0235(17) -0.0097(15) 0.0189(16) -0.0080(16)
C75 0.042(2) 0.042(2) 0.0213(17) 0.0014(16) 0.0161(16) -0.0041(18)
C76 0.044(2) 0.046(2) 0.037(2) -0.0085(18) 0.0289(19) -0.0039(18)
C77 0.058(3) 0.046(2) 0.035(2) -0.0152(19) 0.028(2) -0.015(2)
C78 0.044(2) 0.0263(19) 0.043(2) -0.0043(17) 0.0259(18) -0.0116(17)
C79 0.074(3) 0.056(3) 0.068(3) 0.005(2) 0.041(3) -0.024(3)
C80 0.084(4) 0.038(3) 0.091(4) 0.001(3) 0.052(3) -0.011(3)
C81 0.051(3) 0.089(4) 0.076(4) 0.025(3) 0.012(3) -0.031(3)
C82 0.041(2) 0.040(2) 0.032(2) 0.0040(18) 0.0096(18) -0.0026(18)
F83 0.0576(16) 0.0442(15) 0.108(2) 0.0288(15) 0.0484(16) 0.0115(13)
F84 0.0583(16) 0.0450(16) 0.084(2) -0.0113(14) 0.0240(15) 0.0089(13)
F85 0.080(2) 0.111(3) 0.0488(16) 0.0361(17) 0.0227(15) 0.0445(19)

loop_
_atom_type_symbol
_atom_type_description
_atom_type_scat_dispersion_real
_atom_type_scat_dispersion_imag
_atom_type_scat_source
C C 0.0033 0.0016 'International Tables Vol C Tables 4.2.6.8 and 6.1.1.4'
H H 0.0000 0.0000 'International Tables Vol C Tables 4.2.6.8 and 6.1.1.4'
N N 0.0061 0.0033 'International Tables Vol C Tables 4.2.6.8 and 6.1.1.4'
O O 0.0106 0.0060 'International Tables Vol C Tables 4.2.6.8 and 6.1.1.4'
F F 0.0171 0.0103 'International Tables Vol C Tables 4.2.6.8 and 6.1.1.4'
Cr Cr 0.3209 0.6236 'International Tables Vol C Tables 4.2.6.8 and 6.1.1.4'

loop_
_geom_angle_atom_site_label_1
_geom_angle_atom_site_label_2
_geom_angle_atom_site_label_3
_geom_angle
O1 Cr1 O31 90.81(9)
O1 Cr1 O61 173.57(9)
O31 Cr1 O61 88.80(9)
O1 Cr1 N7 80.20(10)
O31 Cr1 N7 171.01(10)
O61 Cr1 N7 100.15(10)
O1 Cr1 N37 101.65(10)
O31 Cr1 N37 79.73(9)
O61 Cr1 N37 84.59(10)
N7 Cr1 N37 101.83(10)
O1 Cr1 N67 94.50(10)
O31 Cr1 N67 85.08(10)
O61 Cr1 N67 79.07(9)
N7 Cr1 N67 95.69(10)
N37 Cr1 N67 157.88(11)
C1 O1 Cr1 115.8(2)
O1 C1 C2 124.2(3)
O1 C1 C6 115.8(3)
C2 C1 C6 120.0(3)
C3 C2 C1 115.6(3)
C3 C2 C14 123.5(3)
C1 C2 C14 120.9(3)
C2 C3 C4 125.0(3)
C5 C4 C3 118.8(3)
C5 C4 C18 122.4(3)
C3 C4 C18 118.8(3)
C4 C5 C6 119.3(3)
N7 C6 C5 126.6(3)
N7 C6 C1 112.7(3)
C5 C6 C1 120.6(3)
C6 N7 C8 120.2(3)
C6 N7 Cr1 111.9(2)
C8 N7 Cr1 127.7(2)
C9 C8 C13 118.6(3)
C9 C8 N7 117.6(3)
C13 C8 N7 123.7(3)
C10 C9 C8 121.2(3)
C9 C10 C11 120.0(4)
C12 C11 C10 119.8(3)
C11 C12 C13 121.2(4)
C12 C13 C8 119.1(3)
C12 C13 C22 115.9(3)
C8 C13 C22 125.0(3)
C16 C14 C2 109.1(3)
C16 C14 C17 109.4(3)
C2 C14 C17 110.7(3)
C16 C14 C15 108.2(3)
C2 C14 C15 111.5(3)
C17 C14 C15 108.0(3)
C21 C18 C20 108.6(4)
C21 C18 C4 112.7(3)
C20 C18 C4 109.0(3)
C21 C18 C19 108.1(3)
C20 C18 C19 109.1(4)
C4 C18 C19 109.2(3)
F23 C22 F25 106.2(3)
F23 C22 F24 106.8(3)
F25 C22 F24 105.0(3)
F23 C22 C13 115.0(3)
F25 C22 C13 111.3(3)
F24 C22 C13 111.8(3)
C31 O31 Cr1 115.51(18)
O31 C31 C32 123.0(3)
O31 C31 C36 116.7(3)
C32 C31 C36 120.3(3)
C33 C32 C31 116.2(3)
C33 C32 C44 123.6(3)
C31 C32 C44 120.1(3)
C32 C33 C34 124.8(3)
C35 C34 C33 118.8(3)
C35 C34 C48 123.4(3)
C33 C34 C48 117.8(3)
C34 C35 C36 119.7(3)
N37 C36 C35 127.1(3)
N37 C36 C31 112.7(3)
C35 C36 C31 120.1(3)
C36 N37 C38 116.6(2)
C36 N37 Cr1 112.2(2)
C38 N37 Cr1 126.7(2)
C43 C38 C39 119.3(3)
C43 C38 N37 123.1(3)
C39 C38 N37 117.6(3)
C40 C39 C38 120.5(4)
C41 C40 C39 120.2(4)
C40 C41 C42 120.4(4)
C41 C42 C43 120.9(4)
C38 C43 C42 118.7(4)
C38 C43 C52 121.5(3)
C42 C43 C52 119.8(4)
C32 C44 C45 111.1(3)
C32 C44 C47 109.1(3)
C45 C44 C47 109.3(3)
C32 C44 C46 110.5(3)
C45 C44 C46 107.5(3)
C47 C44 C46 109.4(3)
C49 C48 C34 112.6(3)
C49 C48 C51 108.6(3)
C34 C48 C51 109.2(3)
C49 C48 C50 108.6(3)
C34 C48 C50 108.5(3)
C51 C48 C50 109.4(3)
F53 C52 F54 107.4(3)
F53 C52 F55 105.9(3)
F54 C52 F55 105.8(3)
F53 C52 C43 113.5(3)
F54 C52 C43 112.2(3)
F55 C52 C43 111.6(3)
C61 O61 Cr1 114.82(18)
O61 C61 C62 124.4(3)
O61 C61 C66 115.8(3)
C62 C61 C66 119.9(3)
C63 C62 C61 117.0(3)
C63 C62 C74 122.8(3)
C61 C62 C74 120.2(3)
C62 C63 C64 124.2(3)
C65 C64 C63 118.4(3)
C65 C64 C78 122.5(3)
C63 C64 C78 119.1(3)
C64 C65 C66 120.6(3)
N67 C66 C65 126.4(3)
N67 C66 C61 113.6(3)
C65 C66 C61 120.0(3)
C66 N67 C68 115.7(3)
C66 N67 Cr1 111.8(2)
C68 N67 Cr1 129.0(2)
C73 C68 C69 118.8(3)
C73 C68 N67 124.0(3)
C69 C68 N67 117.0(3)
C70 C69 C68 121.0(4)
C69 C70 C71 119.0(4)
C72 C71 C70 121.2(4)
C71 C72 C73 120.1(4)
C68 C73 C72 119.9(4)
C68 C73 C82 121.4(3)
C72 C73 C82 118.6(4)
C75 C74 C62 109.1(3)
C75 C74 C76 110.7(3)
C62 C74 C76 109.5(3)
C75 C74 C77 107.7(3)
C62 C74 C77 111.8(3)
C76 C74 C77 108.0(3)
C81 C78 C64 111.3(3)
C81 C78 C79 110.2(4)
C64 C78 C79 111.9(3)
C81 C78 C80 110.4(4)
C64 C78 C80 107.9(3)
C79 C78 C80 104.8(4)
F83 C82 F85 107.5(3)
F83 C82 F84 103.0(3)
F85 C82 F84 104.4(3)
F83 C82 C73 114.1(3)
F85 C82 C73 114.0(3)
F84 C82 C73 112.9(3)

loop_
_geom_bond_atom_site_label_1
_geom_bond_atom_site_label_2
_geom_bond_distance
Cr1 O1 1.922(2)
Cr1 O31 1.942(2)
Cr1 O61 1.965(2)
Cr1 N7 2.004(3)
Cr1 N37 2.024(3)
Cr1 N67 2.034(3)
O1 C1 1.305(4)
C1 C2 1.432(4)
C1 C6 1.433(5)
C2 C3 1.374(5)
C2 C14 1.533(5)
C3 C4 1.422(5)
C4 C5 1.368(5)
C4 C18 1.533(5)
C5 C6 1.413(5)
C6 N7 1.362(4)
N7 C8 1.422(4)
C8 C9 1.398(5)
C8 C13 1.407(5)
C9 C10 1.379(5)
C10 C11 1.382(6)
C11 C12 1.374(6)
C12 C13 1.398(5)
C13 C22 1.504(5)
C14 C16 1.527(5)
C14 C17 1.536(5)
C14 C15 1.540(5)
C18 C21 1.525(6)
C18 C20 1.530(6)
C18 C19 1.541(5)
C22 F23 1.331(4)
C22 F25 1.347(4)
C22 F24 1.351(4)
O31 C31 1.295(4)
C31 C32 1.433(4)
C31 C36 1.436(4)
C32 C33 1.364(5)
C32 C44 1.532(4)
C33 C34 1.428(5)
C34 C35 1.372(4)
C34 C48 1.531(5)
C35 C36 1.413(4)
C36 N37 1.359(4)
N37 C38 1.437(4)
C38 C43 1.399(5)
C38 C39 1.401(5)
C39 C40 1.382(5)
C40 C41 1.370(6)
C41 C42 1.371(6)
C42 C43 1.404(5)
C43 C52 1.494(6)
C44 C45 1.533(5)
C44 C47 1.543(5)
C44 C46 1.544(5)
C48 C49 1.530(5)
C48 C51 1.538(5)
C48 C50 1.545(5)
C52 F53 1.328(4)
C52 F54 1.338(5)
C52 F55 1.348(4)
O61 C61 1.304(4)
C61 C62 1.418(4)
C61 C66 1.438(4)
C62 C63 1.378(5)
C62 C74 1.535(4)
C63 C64 1.429(5)
C64 C65 1.360(5)
C64 C78 1.527(5)
C65 C66 1.414(4)
C66 N67 1.350(4)
N67 C68 1.424(4)
C68 C73 1.383(5)
C68 C69 1.416(5)
C69 C70 1.379(5)
C70 C71 1.392(6)
C71 C72 1.365(6)
C72 C73 1.407(5)
C73 C82 1.480(6)
C74 C75 1.534(5)
C74 C76 1.536(5)
C74 C77 1.536(5)
C78 C81 1.484(6)
C78 C79 1.541(6)
C78 C80 1.548(6)
C82 F83 1.319(5)
C82 F85 1.328(4)
C82 F84 1.356(5)
